data_7236076
loop_
_publ_author_name
'Liu, Fuling'
'Xu, Yuwen'
'Zhao, Lianming'
'Zhang, Liangliang'
'Guo, Wenyue'
'Wang, Rongming'
'Sun, Daofeng'

_publ_section_title
;
 Porous barium--organic frameworks with highly efficient catalytic
 capacity and fluorescence sensing ability
;
_journal_issue 43
_journal_name_full 'Journal of Materials Chemistry A'
_journal_page_first 21545
_journal_paper_doi 10.1039/C5TA03680A
_journal_volume 3
_journal_year 2015
_chemical_formula_sum 'C73 H57 Ba2 N O25'
_chemical_formula_weight 1622.88
_space_group_IT_number 2
_space_group_name_Hall '-P 1'
_space_group_name_H-M_alt 'P -1'
_symmetry_cell_setting triclinic
_symmetry_space_group_name_H-M 'P -1'
_atom_sites_solution_hydrogens geom
_atom_sites_solution_primary direct
_atom_sites_solution_secondary difmap
_audit_creation_method SHELXL-97
_audit_update_record
;
2014-01-16 deposited with the CCDC.
2015-08-03 downloaded from the CCDC.
;
_cell_angle_alpha 69.717(3)
_cell_angle_beta 84.873(3)
_cell_angle_gamma 82.904(3)
_cell_formula_units_Z 2
_cell_length_a 9.0362(15)
_cell_length_b 17.484(3)
_cell_length_c 24.772(4)
_cell_measurement_temperature 298(2)
_cell_volume 3638.3(11)
_computing_structure_refinement 'SHELXL-97 (Sheldrick, 1997)'
_computing_structure_solution 'SHELXS-97 (Sheldrick, 1990)'
_diffrn_ambient_temperature 298(2)
_diffrn_measured_fraction_theta_full 0.988
_diffrn_measured_fraction_theta_max 0.988
_diffrn_radiation_monochromator graphite
_diffrn_radiation_source 'fine-focus sealed tube'
_diffrn_radiation_type MoK\a
_diffrn_radiation_wavelength 0.71073
_diffrn_reflns_av_R_equivalents 0.0291
_diffrn_reflns_av_sigmaI/netI 0.0630
_diffrn_reflns_limit_h_max 10
_diffrn_reflns_limit_h_min -8
_diffrn_reflns_limit_k_max 18
_diffrn_reflns_limit_k_min -20
_diffrn_reflns_limit_l_max 29
_diffrn_reflns_limit_l_min -29
_diffrn_reflns_number 18155
_diffrn_reflns_theta_full 25.00
_diffrn_reflns_theta_max 25.00
_diffrn_reflns_theta_min 1.26
_exptl_absorpt_coefficient_mu 1.155
_exptl_absorpt_correction_T_max 0.9445
_exptl_absorpt_correction_T_min 0.8019
_exptl_absorpt_correction_type multi-scan
_exptl_absorpt_process_details 'APEX2 Software Suite (Bruker,2005)'
_exptl_crystal_density_diffrn 1.481
_exptl_crystal_density_method 'not measured'
_exptl_crystal_F_000 1628
_exptl_crystal_size_max 0.20
_exptl_crystal_size_mid 0.10
_exptl_crystal_size_min 0.05
_platon_squeeze_details
;
;
_refine_diff_density_max 7.988
_refine_diff_density_min -1.727
_refine_diff_density_rms 0.174
_refine_ls_extinction_method none
_refine_ls_goodness_of_fit_ref 1.050
_refine_ls_hydrogen_treatment mixed
_refine_ls_matrix_type full
_refine_ls_number_parameters 912
_refine_ls_number_reflns 12676
_refine_ls_number_restraints 42
_refine_ls_restrained_S_all 1.051
_refine_ls_R_factor_all 0.1012
_refine_ls_R_factor_gt 0.0834
_refine_ls_shift/su_max 0.001
_refine_ls_shift/su_mean 0.000
_refine_ls_structure_factor_coef Fsqd
_refine_ls_weighting_details 'calc w=1/[\s^2^(Fo^2^)+(0.0992P)^2^+39.1571P] where P=(Fo^2^+2Fc^2^)/3'
_refine_ls_weighting_scheme calc
_refine_ls_wR_factor_gt 0.2099
_refine_ls_wR_factor_ref 0.2193
_reflns_number_gt 9547
_reflns_number_total 12676
_reflns_threshold_expression >2sigma(I)
_cod_data_source_file c5ta03680a2.cif
_cod_data_source_block test
_cod_depositor_comments
;
The following automatic conversions were performed:

data item '_symmetry_cell_setting' value 'Triclinic' was changed to
'triclinic' in accordance with the
/home/saulius/struct/COD-crude-data/automatic-downloads/DataCite-retrospective/RSC/depositions/lib/dictionaries/cif_core.dic
dictionary named 'cif_core.dic' version 2.4.2 last updated on
2011-04-26.

Automatic conversion script
Id: cif_fix_values 6909 2019-04-08 15:41:33Z antanas 
;
_cod_original_cell_volume 3638.3(10)
_cod_original_sg_symbol_H-M P-1
_cod_database_code 7236076

loop_
_symmetry_equiv_pos_as_xyz
'x, y, z'
'-x, -y, -z'

loop_
_atom_site_label
_atom_site_type_symbol
_atom_site_fract_x
_atom_site_fract_y
_atom_site_fract_z
_atom_site_U_iso_or_equiv
_atom_site_adp_type
_atom_site_occupancy
_atom_site_symmetry_multiplicity
_atom_site_calc_flag
_atom_site_refinement_flags
Ba1 Ba -0.25147(5) 0.81612(3) 0.68982(2) 0.02863(17) Uani 1 1 d .
Ba2 Ba -0.75168(5) 0.73573(3) 0.76987(2) 0.02978(17) Uani 1 1 d .
O19 O -0.4569(7) 0.7831(5) 0.7887(3) 0.0438(17) Uani 1 1 d .
O13 O -0.3543(7) 0.7110(5) 0.6402(3) 0.049(2) Uani 1 1 d .
O20 O -0.6490(7) 0.8183(6) 0.8390(4) 0.056(2) Uani 1 1 d .
O14 O -0.5493(7) 0.7726(4) 0.6730(3) 0.0388(16) Uani 1 1 d .
O8 O 0.5951(7) 0.0176(4) 0.7401(3) 0.0402(17) Uani 1 1 d .
H8 H 0.6801 -0.0032 0.7363 0.060 Uiso 1 1 calc R
O22 O 0.0985(7) 0.8744(6) 0.8795(4) 0.054(2) Uani 1 1 d .
H22 H 0.0883 0.8650 0.9143 0.081 Uiso 1 1 calc R
O5 O -0.1490(7) -0.0573(4) 0.7177(4) 0.052(2) Uani 1 1 d .
O24 O -0.6034(9) 0.7750(5) 1.1902(3) 0.054(2) Uani 1 1 d .
O3 O -0.5453(8) 0.6059(5) 0.7788(6) 0.088(4) Uani 1 1 d .
O23 O -0.4724(14) 0.7012(5) 1.1248(4) 0.091(4) Uani 1 1 d .
O7 O 0.5451(7) -0.0491(5) 0.6833(4) 0.053(2) Uani 1 1 d .
O11 O 0.0999(9) 0.0784(5) 0.9570(3) 0.0517(19) Uani 1 1 d .
C41 C -0.4930(10) 0.7265(6) 0.6465(4) 0.032(2) Uani 1 1 d .
O10 O -0.1064(9) 0.4370(5) 0.5452(3) 0.054(2) Uani 1 1 d .
O4 O -0.6001(7) 0.4985(4) 0.7600(4) 0.060(2) Uani 1 1 d .
H4 H -0.6840 0.5232 0.7577 0.089 Uiso 1 1 calc R
O18 O -0.5998(9) 0.2872(4) 0.6957(3) 0.0474(18) Uani 1 1 d .
C38 C -0.6370(9) 0.5967(5) 0.5699(4) 0.0270(18) Uani 1 1 d .
O17 O -0.4552(12) 0.2066(5) 0.6352(4) 0.074(3) Uani 1 1 d .
O12 O -0.0368(14) 0.2116(6) 0.9657(4) 0.092(4) Uani 1 1 d .
C44 C -0.5442(9) 0.4598(6) 0.5587(4) 0.0281(19) Uani 1 1 d .
O9 O 0.0336(12) 0.3038(5) 0.5379(4) 0.076(3) Uani 1 1 d .
C53 C -0.3657(10) 0.9129(6) 0.9230(4) 0.031(2) Uani 1 1 d .
C40 C -0.5950(9) 0.6873(6) 0.6211(4) 0.030(2) Uani 1 1 d .
C58 C -0.5128(10) 0.8130(6) 0.8258(4) 0.035(2) Uani 1 1 d .
C54 C -0.2146(9) 0.8981(6) 0.9143(4) 0.035(2) Uani 1 1 d .
H54 H -0.1496 0.9168 0.9329 0.042 Uiso 1 1 calc R
C30 C 0.2450(9) -0.0338(6) 0.7128(4) 0.033(2) Uani 1 1 d .
H30 H 0.2832 -0.0778 0.7012 0.039 Uiso 1 1 calc R
C39 C -0.5417(9) 0.6328(6) 0.5938(4) 0.031(2) Uani 1 1 d .
H39 H -0.4392 0.6193 0.5909 0.037 Uiso 1 1 calc R
C15 C 0.0228(9) 0.2501(5) 0.6970(4) 0.031(2) Uani 1 1 d .
C37 C -0.7896(10) 0.6142(6) 0.5763(4) 0.030(2) Uani 1 1 d .
H37 H -0.8548 0.5887 0.5626 0.036 Uiso 1 1 calc R
C57 C -0.4087(9) 0.8417(6) 0.8580(4) 0.029(2) Uani 1 1 d .
C27 C 0.1342(9) 0.1042(5) 0.7408(4) 0.0263(18) Uani 1 1 d .
C62 C -0.4745(9) 0.9130(6) 1.0204(4) 0.032(2) Uani 1 1 d .
C43 C -0.5703(9) 0.5464(6) 0.5344(4) 0.029(2) Uani 1 1 d .
C35 C -0.7479(9) 0.7076(6) 0.6251(4) 0.0276(19) Uani 1 1 d .
H35 H -0.7854 0.7462 0.6421 0.033 Uiso 1 1 calc R
C10 C -0.0475(9) 0.3253(6) 0.7013(4) 0.032(2) Uani 1 1 d .
C31 C 0.0908(9) -0.0183(5) 0.7216(4) 0.0276(19) Uani 1 1 d .
C52 C -0.4616(9) 0.8839(6) 0.8950(4) 0.032(2) Uani 1 1 d .
H52 H -0.5641 0.8931 0.9015 0.038 Uiso 1 1 calc R
C61 C -0.4562(10) 1.0440(6) 0.9417(4) 0.033(2) Uani 1 1 d .
C49 C -0.4724(9) 0.4151(5) 0.5238(4) 0.0270(19) Uani 1 1 d .
C34 C -0.0112(9) -0.0749(5) 0.7139(4) 0.029(2) Uani 1 1 d .
C60 C -0.4315(9) 0.9584(6) 0.9633(4) 0.032(2) Uani 1 1 d .
C16 C 0.0681(9) 0.1840(5) 0.7475(4) 0.0291(19) Uani 1 1 d .
C1 C -0.2453(10) 0.5689(5) 0.7664(4) 0.034(2) Uani 1 1 d .
H1 H -0.2822 0.6195 0.7693 0.041 Uiso 1 1 calc R
C17 C 0.0414(9) 0.1937(5) 0.8015(4) 0.030(2) Uani 1 1 d .
C56 C -0.2558(10) 0.8277(6) 0.8497(4) 0.037(2) Uani 1 1 d .
H56 H -0.2181 0.7995 0.8250 0.044 Uiso 1 1 calc R
C32 C 0.0377(9) 0.0521(5) 0.7340(4) 0.0282(19) Uani 1 1 d .
H32 H -0.0648 0.0649 0.7379 0.034 Uiso 1 1 calc R
C6 C -0.0938(9) 0.5497(5) 0.7620(4) 0.0287(19) Uani 1 1 d .
C28 C 0.2853(9) 0.0856(5) 0.7353(4) 0.030(2) Uani 1 1 d .
H28 H 0.3503 0.1193 0.7407 0.036 Uiso 1 1 calc R
C22 C -0.0279(10) 0.2687(6) 0.8061(4) 0.036(2) Uani 1 1 d .
C74 C -0.1385(9) 0.4154(5) 0.7606(4) 0.030(2) Uani 1 1 d .
C9 C -0.0719(9) 0.3343(5) 0.7561(4) 0.031(2) Uani 1 1 d .
C5 C -0.0404(9) 0.4719(5) 0.7597(4) 0.0291(19) Uani 1 1 d .
H5 H 0.0621 0.4576 0.7575 0.035 Uiso 1 1 calc R
C36 C -0.8455(9) 0.6707(5) 0.6038(4) 0.029(2) Uani 1 1 d .
C12 C -0.0676(12) 0.3801(6) 0.5974(5) 0.042(2) Uani 1 1 d .
C45 C -0.5895(10) 0.4167(6) 0.6175(4) 0.032(2) Uani 1 1 d .
H45 H -0.6388 0.4457 0.6401 0.039 Uiso 1 1 calc R
C13 C 0.0056(14) 0.3055(6) 0.5931(5) 0.049(3) Uani 1 1 d .
C65 C -0.5651(12) 0.8262(7) 1.1350(5) 0.044(3) Uani 1 1 d .
C46 C -0.5612(11) 0.3344(6) 0.6402(4) 0.038(2) Uani 1 1 d .
C14 C 0.0512(11) 0.2427(6) 0.6416(4) 0.040(2) Uani 1 1 d .
H14 H 0.1014 0.1947 0.6381 0.048 Uiso 1 1 calc R
C48 C -0.4420(11) 0.3268(6) 0.5503(4) 0.037(2) Uani 1 1 d .
H48 H -0.3934 0.2962 0.5287 0.044 Uiso 1 1 calc R
C66 C -0.5889(10) 0.9090(6) 1.1153(4) 0.032(2) Uani 1 1 d .
H66 H -0.6359 0.9356 1.1398 0.039 Uiso 1 1 calc R
C50 C -0.354(3) 0.1627(9) 0.6070(7) 0.125(9) Uani 1 1 d .
H50A H -0.3991 0.1597 0.5742 0.188 Uiso 1 1 calc R
H50B H -0.3285 0.1083 0.6331 0.188 Uiso 1 1 calc R
H50C H -0.2649 0.1903 0.5943 0.188 Uiso 1 1 calc R
C18 C 0.0859(10) 0.1291(6) 0.8537(4) 0.036(2) Uani 1 1 d .
H18 H 0.1332 0.0801 0.8510 0.043 Uiso 1 1 calc R
C3 C -0.2888(10) 0.4355(6) 0.7642(5) 0.036(2) Uani 1 1 d .
H3 H -0.3544 0.3980 0.7650 0.043 Uiso 1 1 calc R
C63 C -0.4502(12) 0.8259(6) 1.0445(5) 0.044(3) Uani 1 1 d .
H63 H -0.4034 0.7970 1.0214 0.053 Uiso 1 1 calc R
C33 C 0.5038(9) -0.0083(5) 0.7139(4) 0.031(2) Uani 1 1 d .
C51 C -0.6700(12) 0.3284(7) 0.7326(5) 0.046(3) Uani 1 1 d .
H51A H -0.7643 0.3559 0.7179 0.069 Uiso 1 1 calc R
H51B H -0.6074 0.3679 0.7345 0.069 Uiso 1 1 calc R
H51C H -0.6858 0.2895 0.7705 0.069 Uiso 1 1 calc R
C29 C 0.3416(9) 0.0168(5) 0.7216(4) 0.030(2) Uani 1 1 d .
C20 C -0.0100(15) 0.2102(8) 0.9112(5) 0.057(3) Uani 1 1 d .
C19 C 0.0622(12) 0.1364(7) 0.9059(5) 0.046(3) Uani 1 1 d .
C2 C -0.3449(10) 0.5137(6) 0.7667(5) 0.037(2) Uani 1 1 d .
C24 C 0.1646(12) 0.0015(6) 0.9552(5) 0.045(2) Uani 1 1 d .
H24A H 0.1012 -0.0191 0.9354 0.067 Uiso 1 1 calc R
H24B H 0.1759 -0.0362 0.9937 0.067 Uiso 1 1 calc R
H24C H 0.2607 0.0076 0.9351 0.067 Uiso 1 1 calc R
C64 C -0.4925(14) 0.7841(7) 1.0991(5) 0.053(3) Uani 1 1 d .
C11 C -0.0914(10) 0.3893(6) 0.6491(4) 0.037(2) Uani 1 1 d .
H11 H -0.1378 0.4388 0.6512 0.045 Uiso 1 1 calc R
C55 C -0.1572(9) 0.8547(7) 0.8774(4) 0.036(2) Uani 1 1 d .
C59 C 0.0037(10) 0.8365(7) 0.8641(5) 0.045(3) Uani 1 1 d .
C25 C -0.1744(13) 0.5132(6) 0.5457(5) 0.051(3) Uani 1 1 d .
H25A H -0.1970 0.5476 0.5072 0.076 Uiso 1 1 calc R
H25B H -0.1078 0.5386 0.5608 0.076 Uiso 1 1 calc R
H25C H -0.2650 0.5056 0.5696 0.076 Uiso 1 1 calc R
C67 C -0.6726(12) 0.8143(7) 1.2289(5) 0.048(3) Uani 1 1 d .
H67A H -0.7630 0.8462 1.2133 0.072 Uiso 1 1 calc R
H67B H -0.6059 0.8495 1.2342 0.072 Uiso 1 1 calc R
H67C H -0.6955 0.7736 1.2654 0.072 Uiso 1 1 calc R
C21 C -0.0548(12) 0.2751(7) 0.8623(5) 0.046(3) Uani 1 1 d .
H21 H -0.1028 0.3233 0.8662 0.055 Uiso 1 1 calc R
C47 C -0.4839(12) 0.2885(6) 0.6064(5) 0.044(3) Uani 1 1 d .
C8 C -0.5054(10) 0.5427(6) 0.7693(5) 0.041(2) Uani 1 1 d .
C26 C 0.133(3) 0.2374(11) 0.5320(7) 0.132(10) Uani 1 1 d .
H26A H 0.1599 0.2474 0.4919 0.198 Uiso 1 1 calc R
H26B H 0.0850 0.1878 0.5476 0.198 Uiso 1 1 calc R
H26C H 0.2211 0.2322 0.5524 0.198 Uiso 1 1 calc R
C68 C -0.371(4) 0.6582(11) 1.0961(9) 0.194(16) Uani 1 1 d .
H68A H -0.4162 0.6568 1.0628 0.291 Uiso 1 1 calc R
H68B H -0.3476 0.6033 1.1216 0.291 Uiso 1 1 calc R
H68C H -0.2819 0.6854 1.0844 0.291 Uiso 1 1 calc R
O6 O 0.0452(7) -0.1366(4) 0.7026(3) 0.0388(16) Uani 1 1 d .
O2 O -0.0463(7) 0.6845(4) 0.7539(4) 0.0466(18) Uani 1 1 d .
O15 O -1.0989(7) 0.6425(4) 0.6119(3) 0.0439(18) Uani 1 1 d .
H15 H -1.1854 0.6599 0.6173 0.066 Uiso 1 1 calc R
O16 O -1.0497(7) 0.7614(5) 0.6178(4) 0.055(2) Uani 1 1 d .
O1 O 0.1464(7) 0.5911(4) 0.7621(4) 0.056(2) Uani 1 1 d .
O21 O 0.0429(8) 0.7903(7) 0.8386(5) 0.078(3) Uani 1 1 d .
C7 C 0.0104(10) 0.6122(6) 0.7586(4) 0.035(2) Uani 1 1 d .
C42 C -1.0076(9) 0.6968(6) 0.6119(4) 0.035(2) Uani 1 1 d .
C23 C -0.141(3) 0.2695(15) 0.9764(8) 0.183(15) Uani 1 1 d .
H23A H -0.2345 0.2674 0.9616 0.275 Uiso 1 1 calc R
H23B H -0.1077 0.3229 0.9578 0.275 Uiso 1 1 calc R
H23C H -0.1536 0.2586 1.0172 0.275 Uiso 1 1 calc R
O25 O -0.2509(18) 0.9319(9) 0.5805(6) 0.151(5) Uani 1 1 d U
C73 C -0.150(3) 1.0848(19) 0.5058(15) 0.214(15) Uani 1 1 d U
H73A H -0.1277 1.0613 0.5457 0.320 Uiso 1 1 calc R
H73B H -0.2144 1.1349 0.4997 0.320 Uiso 1 1 calc R
H73C H -0.0595 1.0961 0.4825 0.320 Uiso 1 1 calc R
N1 N -0.2211(18) 1.0309(10) 0.4906(8) 0.168(6) Uani 1 1 d GU
C71 C -0.266(2) 0.9581(12) 0.5332(5) 0.157(6) Uani 1 1 d GU
C70 C -0.339(2) 0.9156(9) 0.5053(9) 0.180(7) Uani 1 1 d GU
H70A H -0.2866 0.8616 0.5112 0.216 Uiso 1 1 calc R
H70B H -0.4405 0.9090 0.5211 0.216 Uiso 1 1 calc R
C69 C -0.339(2) 0.9621(13) 0.4456(8) 0.190(7) Uani 1 1 d GU
H69A H -0.4405 0.9774 0.4333 0.229 Uiso 1 1 calc R
H69B H -0.2865 0.9300 0.4234 0.229 Uiso 1 1 calc R
C72 C -0.266(2) 1.0334(11) 0.4365(6) 0.185(7) Uani 1 1 d GU
H72A H -0.1797 1.0347 0.4101 0.222 Uiso 1 1 calc R
H72B H -0.3336 1.0821 0.4200 0.222 Uiso 1 1 calc R

loop_
_atom_site_aniso_label
_atom_site_aniso_U_11
_atom_site_aniso_U_22
_atom_site_aniso_U_33
_atom_site_aniso_U_23
_atom_site_aniso_U_13
_atom_site_aniso_U_12
Ba1 0.0162(3) 0.0318(3) 0.0462(3) -0.0252(3) -0.0008(2) 0.0017(2)
Ba2 0.0158(3) 0.0323(3) 0.0491(4) -0.0256(3) -0.0004(2) 0.0021(2)
O19 0.028(4) 0.068(5) 0.055(4) -0.046(4) 0.001(3) -0.008(3)
O13 0.013(3) 0.078(5) 0.085(5) -0.064(5) 0.000(3) -0.002(3)
O20 0.015(3) 0.098(6) 0.084(6) -0.067(5) 0.000(3) -0.004(4)
O14 0.021(3) 0.057(4) 0.055(4) -0.043(4) 0.001(3) -0.002(3)
O8 0.017(3) 0.037(4) 0.080(5) -0.039(4) -0.004(3) 0.004(3)
O22 0.022(4) 0.095(6) 0.074(5) -0.063(5) -0.003(3) -0.008(4)
O5 0.012(3) 0.045(4) 0.118(7) -0.054(4) 0.000(3) -0.003(3)
O24 0.057(5) 0.057(5) 0.050(5) -0.022(4) 0.012(4) -0.009(4)
O3 0.022(4) 0.057(5) 0.221(12) -0.093(7) -0.017(5) 0.008(4)
O23 0.139(10) 0.045(5) 0.081(7) -0.027(5) 0.042(6) 0.008(6)
O7 0.018(3) 0.067(5) 0.095(6) -0.057(5) -0.003(3) 0.006(3)
O11 0.060(5) 0.048(4) 0.050(5) -0.023(4) -0.012(4) 0.010(4)
C41 0.022(5) 0.048(6) 0.039(5) -0.031(5) 0.004(4) -0.005(4)
O10 0.067(5) 0.043(4) 0.054(5) -0.023(4) -0.019(4) 0.015(4)
O4 0.017(3) 0.036(4) 0.144(8) -0.053(5) -0.009(4) 0.000(3)
O18 0.062(5) 0.043(4) 0.037(4) -0.018(3) 0.020(3) -0.010(4)
C38 0.023(4) 0.025(4) 0.039(5) -0.018(4) -0.002(4) -0.001(3)
O17 0.119(8) 0.034(4) 0.063(5) -0.023(4) 0.039(5) 0.009(5)
O12 0.141(10) 0.075(7) 0.054(5) -0.034(5) -0.013(6) 0.052(7)
C44 0.016(4) 0.042(5) 0.034(5) -0.025(4) 0.002(3) 0.006(4)
O9 0.121(8) 0.050(5) 0.051(5) -0.022(4) -0.020(5) 0.044(5)
C53 0.024(4) 0.037(5) 0.041(5) -0.026(4) -0.002(4) -0.005(4)
C40 0.014(4) 0.039(5) 0.046(5) -0.026(4) 0.000(4) -0.001(4)
C58 0.020(5) 0.051(6) 0.044(6) -0.031(5) 0.002(4) -0.004(4)
C54 0.011(4) 0.058(6) 0.051(6) -0.038(5) 0.001(4) -0.004(4)
C30 0.019(4) 0.033(5) 0.053(6) -0.025(4) -0.002(4) 0.000(4)
C39 0.013(4) 0.039(5) 0.048(6) -0.025(4) -0.005(4) 0.007(4)
C15 0.020(4) 0.022(4) 0.057(6) -0.023(4) -0.008(4) 0.003(3)
C37 0.024(4) 0.036(5) 0.040(5) -0.024(4) 0.003(4) -0.009(4)
C57 0.018(4) 0.041(5) 0.040(5) -0.028(4) 0.001(4) -0.001(4)
C27 0.023(4) 0.024(4) 0.036(5) -0.016(4) 0.000(4) -0.003(3)
C62 0.019(4) 0.045(5) 0.048(6) -0.037(5) 0.005(4) -0.003(4)
C43 0.011(4) 0.043(5) 0.039(5) -0.026(4) 0.000(3) 0.006(4)
C35 0.019(4) 0.041(5) 0.035(5) -0.030(4) 0.000(3) 0.001(4)
C10 0.016(4) 0.041(5) 0.048(6) -0.025(5) -0.005(4) -0.002(4)
C31 0.019(4) 0.025(4) 0.046(5) -0.020(4) -0.001(4) -0.002(3)
C52 0.014(4) 0.041(5) 0.050(6) -0.027(5) -0.004(4) 0.002(4)
C61 0.022(4) 0.055(6) 0.031(5) -0.029(5) 0.001(4) 0.003(4)
C49 0.021(4) 0.028(5) 0.040(5) -0.024(4) 0.001(4) 0.001(3)
C34 0.017(4) 0.027(5) 0.055(6) -0.028(4) -0.003(4) -0.002(3)
C60 0.014(4) 0.055(6) 0.042(5) -0.038(5) 0.000(4) 0.007(4)
C16 0.017(4) 0.031(5) 0.045(5) -0.022(4) -0.002(4) 0.004(3)
C1 0.025(5) 0.020(4) 0.068(7) -0.030(4) -0.009(4) 0.007(3)
C17 0.014(4) 0.031(5) 0.051(6) -0.023(4) -0.003(4) 0.005(3)
C56 0.025(5) 0.052(6) 0.045(6) -0.032(5) 0.002(4) -0.006(4)
C32 0.017(4) 0.023(4) 0.050(6) -0.022(4) 0.001(4) 0.006(3)
C6 0.020(4) 0.026(5) 0.044(5) -0.016(4) -0.002(4) -0.006(3)
C28 0.017(4) 0.023(4) 0.057(6) -0.021(4) -0.005(4) -0.006(3)
C22 0.022(5) 0.040(5) 0.056(6) -0.029(5) -0.004(4) 0.001(4)
C74 0.022(4) 0.022(4) 0.051(6) -0.021(4) -0.001(4) 0.002(3)
C9 0.012(4) 0.022(4) 0.070(7) -0.029(5) -0.005(4) 0.005(3)
C5 0.014(4) 0.031(5) 0.047(5) -0.022(4) -0.002(4) 0.007(3)
C36 0.012(4) 0.035(5) 0.050(6) -0.029(4) 0.005(4) 0.003(3)
C12 0.040(6) 0.029(5) 0.059(7) -0.017(5) -0.019(5) 0.004(4)
C45 0.024(5) 0.039(5) 0.043(5) -0.030(5) 0.005(4) 0.005(4)
C13 0.065(7) 0.031(5) 0.052(7) -0.021(5) -0.010(5) 0.012(5)
C65 0.037(6) 0.053(7) 0.048(6) -0.029(5) 0.009(5) -0.002(5)
C46 0.032(5) 0.036(5) 0.053(6) -0.028(5) 0.011(4) -0.002(4)
C14 0.039(6) 0.031(5) 0.054(6) -0.026(5) -0.011(5) 0.019(4)
C48 0.041(6) 0.027(5) 0.050(6) -0.027(5) 0.003(4) 0.006(4)
C66 0.023(4) 0.041(5) 0.045(6) -0.034(5) 0.005(4) 0.001(4)
C50 0.21(2) 0.037(8) 0.097(12) -0.020(8) 0.068(13) 0.033(10)
C18 0.027(5) 0.032(5) 0.052(6) -0.021(5) -0.004(4) 0.006(4)
C3 0.024(5) 0.029(5) 0.068(7) -0.032(5) -0.002(4) -0.005(4)
C63 0.047(6) 0.038(6) 0.058(7) -0.036(5) 0.008(5) 0.007(5)
C33 0.016(4) 0.026(5) 0.056(6) -0.022(4) 0.002(4) 0.001(3)
C51 0.048(6) 0.049(6) 0.049(6) -0.027(5) 0.018(5) -0.017(5)
C29 0.019(4) 0.030(5) 0.048(6) -0.022(4) -0.004(4) -0.001(3)
C20 0.070(8) 0.054(7) 0.050(7) -0.028(6) -0.013(6) 0.018(6)
C19 0.040(6) 0.045(6) 0.057(7) -0.023(5) -0.015(5) 0.007(5)
C2 0.017(4) 0.036(5) 0.066(7) -0.029(5) -0.004(4) 0.006(4)
C24 0.040(6) 0.035(5) 0.058(7) -0.017(5) -0.008(5) 0.005(4)
C64 0.065(8) 0.043(6) 0.058(7) -0.033(6) 0.017(6) 0.006(5)
C11 0.027(5) 0.033(5) 0.055(6) -0.020(5) -0.013(4) 0.008(4)
C55 0.014(4) 0.062(7) 0.045(6) -0.035(5) -0.001(4) -0.002(4)
C59 0.023(5) 0.073(8) 0.061(7) -0.054(6) 0.007(4) 0.000(5)
C25 0.047(6) 0.030(5) 0.076(8) -0.020(5) -0.013(6) 0.009(5)
C67 0.044(6) 0.059(7) 0.051(6) -0.031(6) 0.019(5) -0.023(5)
C21 0.043(6) 0.042(6) 0.065(7) -0.038(6) -0.001(5) 0.009(5)
C47 0.053(7) 0.034(6) 0.053(7) -0.031(5) 0.007(5) 0.008(5)
C8 0.023(5) 0.033(5) 0.079(8) -0.033(5) -0.004(5) 0.000(4)
C26 0.23(2) 0.101(13) 0.057(9) -0.044(9) -0.045(12) 0.101(15)
C68 0.36(4) 0.055(11) 0.125(17) -0.028(11) 0.11(2) 0.049(17)
O6 0.020(3) 0.031(4) 0.076(5) -0.032(3) -0.004(3) -0.003(3)
O2 0.029(4) 0.022(3) 0.091(6) -0.023(4) -0.009(4) 0.002(3)
O15 0.016(3) 0.057(5) 0.075(5) -0.044(4) 0.001(3) -0.002(3)
O16 0.016(3) 0.069(5) 0.106(7) -0.068(5) 0.008(4) 0.001(3)
O1 0.012(3) 0.044(4) 0.126(7) -0.046(5) -0.004(4) 0.003(3)
O21 0.029(4) 0.124(8) 0.134(8) -0.112(8) 0.014(5) -0.013(5)
C7 0.023(5) 0.035(5) 0.049(6) -0.021(5) 0.001(4) 0.001(4)
C42 0.011(4) 0.054(6) 0.053(6) -0.038(5) 0.004(4) -0.003(4)
C23 0.27(3) 0.20(2) 0.067(11) -0.079(14) -0.049(15) 0.16(2)
O25 0.157(10) 0.136(9) 0.100(8) -0.005(8) 0.010(8) 0.093(8)
C73 0.16(2) 0.24(3) 0.34(4) -0.25(3) 0.08(2) -0.05(2)
N1 0.172(11) 0.165(11) 0.115(9) -0.020(9) 0.013(9) 0.087(10)
C71 0.167(10) 0.150(10) 0.109(9) -0.026(8) 0.014(9) 0.089(9)
C70 0.186(12) 0.168(12) 0.135(10) -0.026(9) 0.013(10) 0.085(10)
C69 0.196(13) 0.170(12) 0.149(10) -0.020(10) 0.012(11) 0.076(11)
C72 0.192(12) 0.171(12) 0.137(10) -0.019(10) 0.014(10) 0.075(11)

loop_
_atom_type_symbol
_atom_type_description
_atom_type_scat_dispersion_real
_atom_type_scat_dispersion_imag
_atom_type_scat_source
C C 0.0033 0.0016 'International Tables Vol C Tables 4.2.6.8 and 6.1.1.4'
H H 0.0000 0.0000 'International Tables Vol C Tables 4.2.6.8 and 6.1.1.4'
N N 0.0061 0.0033 'International Tables Vol C Tables 4.2.6.8 and 6.1.1.4'
Ba Ba -0.3244 2.2819 'International Tables Vol C Tables 4.2.6.8 and 6.1.1.4'
O O 0.0106 0.0060 'International Tables Vol C Tables 4.2.6.8 and 6.1.1.4'

loop_
_geom_angle_atom_site_label_1
_geom_angle_atom_site_label_2
_geom_angle_atom_site_label_3
_geom_angle
_geom_angle_site_symmetry_1
_geom_angle_site_symmetry_3
O16 Ba1 O25 70.3(3) 1_655 .
O16 Ba1 O7 138.4(3) 1_655 1_465
O25 Ba1 O7 68.0(3) . 1_465
O16 Ba1 O5 112.0(2) 1_655 1_565
O25 Ba1 O5 82.3(4) . 1_565
O7 Ba1 O5 63.4(2) 1_465 1_565
O16 Ba1 O13 63.66(19) 1_655 .
O25 Ba1 O13 86.7(4) . .
O7 Ba1 O13 112.3(2) 1_465 .
O5 Ba1 O13 169.0(3) 1_565 .
O16 Ba1 O2 68.7(2) 1_655 .
O25 Ba1 O2 135.7(3) . .
O7 Ba1 O2 150.2(2) 1_465 .
O5 Ba1 O2 98.0(2) 1_565 .
O13 Ba1 O2 89.8(2) . .
O16 Ba1 O19 150.3(2) 1_655 .
O25 Ba1 O19 134.5(3) . .
O7 Ba1 O19 68.6(2) 1_465 .
O5 Ba1 O19 90.4(2) 1_565 .
O13 Ba1 O19 97.5(2) . .
O2 Ba1 O19 89.7(2) . .
O16 Ba1 O6 72.90(19) 1_655 1_565
O25 Ba1 O6 87.9(4) . 1_565
O7 Ba1 O6 106.32(19) 1_465 1_565
O5 Ba1 O6 44.31(17) 1_565 1_565
O13 Ba1 O6 135.45(17) . 1_565
O2 Ba1 O6 64.73(18) . 1_565
O19 Ba1 O6 117.06(19) . 1_565
O16 Ba1 O14 106.36(18) 1_655 .
O25 Ba1 O14 90.2(4) . .
O7 Ba1 O14 73.01(19) 1_465 .
O5 Ba1 O14 135.45(17) 1_565 .
O13 Ba1 O14 44.27(17) . .
O2 Ba1 O14 116.7(2) . .
O19 Ba1 O14 64.45(18) . .
O6 Ba1 O14 178.1(2) 1_565 .
O16 Ba1 C34 92.4(2) 1_655 1_565
O25 Ba1 C34 84.3(5) . 1_565
O7 Ba1 C34 84.6(2) 1_465 1_565
O5 Ba1 C34 22.02(19) 1_565 1_565
O13 Ba1 C34 156.1(2) . 1_565
O2 Ba1 C34 81.5(2) . 1_565
O19 Ba1 C34 104.7(2) . 1_565
O6 Ba1 C34 22.30(19) 1_565 1_565
O14 Ba1 C34 157.38(19) . 1_565
O16 Ba1 C41 84.7(2) 1_655 .
O25 Ba1 C41 87.4(5) . .
O7 Ba1 C41 92.3(2) 1_465 .
O5 Ba1 C41 155.7(2) 1_565 .
O13 Ba1 C41 22.11(19) . .
O2 Ba1 C41 104.6(2) . .
O19 Ba1 C41 81.29(19) . .
O6 Ba1 C41 157.39(19) 1_565 .
O14 Ba1 C41 22.20(19) . .
C34 Ba1 C41 171.6(2) 1_565 .
O3 Ba2 O21 138.6(4) . 1_455
O3 Ba2 O14 69.9(3) . .
O21 Ba2 O14 148.5(3) 1_455 .
O3 Ba2 O6 149.7(3) . 1_465
O21 Ba2 O6 69.3(3) 1_455 1_465
O14 Ba2 O6 87.6(2) . 1_465
O3 Ba2 O20 105.1(3) . .
O21 Ba2 O20 62.2(2) 1_455 .
O14 Ba2 O20 103.0(2) . .
O6 Ba2 O20 99.4(2) 1_465 .
O3 Ba2 O1 62.8(2) . 1_455
O21 Ba2 O1 106.6(2) 1_455 1_455
O14 Ba2 O1 99.1(2) . 1_455
O6 Ba2 O1 102.98(19) 1_465 1_455
O20 Ba2 O1 149.0(3) . 1_455
O3 Ba2 O19 72.4(2) . .
O21 Ba2 O19 106.1(2) 1_455 .
O14 Ba2 O19 64.80(18) . .
O6 Ba2 O19 116.9(2) 1_465 .
O20 Ba2 O19 43.88(18) . .
O1 Ba2 O19 135.17(19) 1_455 .
O3 Ba2 O2 106.8(2) . 1_455
O21 Ba2 O2 73.6(2) 1_455 1_455
O14 Ba2 O2 116.2(2) . 1_455
O6 Ba2 O2 64.47(17) 1_465 1_455
O20 Ba2 O2 135.8(2) . 1_455
O1 Ba2 O2 44.01(17) 1_455 1_455
O19 Ba2 O2 178.5(2) . 1_455
O3 Ba2 C58 88.3(2) . .
O21 Ba2 C58 84.0(2) 1_455 .
O14 Ba2 C58 84.3(2) . .
O6 Ba2 C58 110.0(2) 1_465 .
O20 Ba2 C58 21.8(2) . .
O1 Ba2 C58 146.9(2) 1_455 .
O19 Ba2 C58 22.14(19) . .
O2 Ba2 C58 157.5(2) 1_455 .
O3 Ba2 C7 84.3(2) . 1_455
O21 Ba2 C7 89.7(2) 1_455 1_455
O14 Ba2 C7 109.7(2) . 1_455
O6 Ba2 C7 84.6(2) 1_465 1_455
O20 Ba2 C7 147.2(2) . 1_455
O1 Ba2 C7 21.5(2) 1_455 1_455
O19 Ba2 C7 156.6(2) . 1_455
O2 Ba2 C7 22.53(19) 1_455 1_455
C58 Ba2 C7 160.6(3) . 1_455
C58 O19 Ba1 141.4(6) . .
C58 O19 Ba2 92.8(5) . .
Ba1 O19 Ba2 114.3(2) . .
C41 O13 Ba1 100.4(5) . .
C58 O20 Ba2 99.7(6) . .
C41 O14 Ba2 127.8(6) . .
C41 O14 Ba1 92.6(5) . .
Ba2 O14 Ba1 116.4(2) . .
C33 O8 H8 109.5 . .
C59 O22 H22 109.5 . .
C34 O5 Ba1 100.4(5) . 1_545
C65 O24 C67 116.2(9) . .
C8 O3 Ba2 149.7(7) . .
C64 O23 C68 116.4(12) . .
C33 O7 Ba1 136.2(7) . 1_645
C19 O11 C24 116.8(8) . .
O14 C41 O13 122.6(8) . .
O14 C41 C40 118.8(8) . .
O13 C41 C40 118.6(8) . .
O14 C41 Ba1 65.2(5) . .
O13 C41 Ba1 57.5(4) . .
C40 C41 Ba1 174.4(6) . .
C12 O10 C25 116.8(9) . .
C8 O4 H4 109.5 . .
C46 O18 C51 117.3(8) . .
C37 C38 C39 118.9(8) . .
C37 C38 C43 122.0(7) . .
C39 C38 C43 118.9(7) . .
C47 O17 C50 116.2(9) . .
C20 O12 C23 120.0(11) . .
C43 C44 C49 119.0(8) . .
C43 C44 C45 121.4(7) . .
C49 C44 C45 119.6(8) . .
C13 O9 C26 116.2(9) . .
C54 C53 C52 119.0(8) . .
C54 C53 C60 121.8(8) . .
C52 C53 C60 119.2(8) . .
C39 C40 C35 118.7(8) . .
C39 C40 C41 122.2(8) . .
C35 C40 C41 119.1(8) . .
O20 C58 O19 123.5(8) . .
O20 C58 C57 118.2(8) . .
O19 C58 C57 118.2(8) . .
O20 C58 Ba2 58.6(5) . .
O19 C58 Ba2 65.1(5) . .
C57 C58 Ba2 173.5(7) . .
C53 C54 C55 120.4(8) . .
C53 C54 H54 119.8 . .
C55 C54 H54 119.8 . .
C29 C30 C31 119.9(8) . .
C29 C30 H30 120.0 . .
C31 C30 H30 120.0 . .
C40 C39 C38 122.1(8) . .
C40 C39 H39 118.9 . .
C38 C39 H39 118.9 . .
C14 C15 C10 118.9(8) . .
C14 C15 C16 120.7(8) . .
C10 C15 C16 120.4(8) . .
C38 C37 C36 119.4(8) . .
C38 C37 H37 120.3 . .
C36 C37 H37 120.3 . .
C56 C57 C52 117.9(8) . .
C56 C57 C58 120.0(8) . .
C52 C57 C58 122.1(8) . .
C28 C27 C32 119.4(8) . .
C28 C27 C16 121.9(7) . .
C32 C27 C16 118.4(7) . .
C60 C62 C63 123.7(8) . .
C60 C62 C61 119.3(9) . 2_477
C63 C62 C61 117.0(9) . 2_477
C49 C43 C44 118.8(7) 2_466 .
C49 C43 C38 119.9(8) 2_466 .
C44 C43 C38 121.2(8) . .
C40 C35 C36 120.6(8) . .
C40 C35 H35 119.7 . .
C36 C35 H35 119.7 . .
C9 C10 C15 119.5(9) . .
C9 C10 C11 122.7(8) . .
C15 C10 C11 117.9(8) . .
C32 C31 C30 118.1(8) . .
C32 C31 C34 122.5(7) . .
C30 C31 C34 119.2(7) . .
C57 C52 C53 122.1(8) . .
C57 C52 H52 119.0 . .
C53 C52 H52 119.0 . .
C60 C61 C66 122.6(8) . 2_477
C60 C61 C62 119.0(9) . 2_477
C66 C61 C62 118.3(9) 2_477 2_477
C43 C49 C44 122.1(8) 2_466 .
C43 C49 C48 120.0(8) 2_466 .
C44 C49 C48 117.8(8) . .
O6 C34 O5 122.7(7) . .
O6 C34 C31 118.6(7) . .
O5 C34 C31 118.7(7) . .
O6 C34 Ba1 65.1(4) . 1_545
O5 C34 Ba1 57.6(4) . 1_545
C31 C34 Ba1 174.8(6) . 1_545
C61 C60 C62 121.7(8) . .
C61 C60 C53 119.2(8) . .
C62 C60 C53 119.0(9) . .
C17 C16 C15 119.4(8) . .
C17 C16 C27 122.4(8) . .
C15 C16 C27 118.1(8) . .
C6 C1 C2 121.1(8) . .
C6 C1 H1 119.5 . .
C2 C1 H1 119.5 . .
C16 C17 C22 120.6(9) . .
C16 C17 C18 121.5(8) . .
C22 C17 C18 117.9(9) . .
C57 C56 C55 121.7(8) . .
C57 C56 H56 119.2 . .
C55 C56 H56 119.2 . .
C31 C32 C27 121.7(8) . .
C31 C32 H32 119.1 . .
C27 C32 H32 119.1 . .
C1 C6 C5 118.5(8) . .
C1 C6 C7 119.8(8) . .
C5 C6 C7 121.7(8) . .
C27 C28 C29 120.3(8) . .
C27 C28 H28 119.8 . .
C29 C28 H28 119.8 . .
C9 C22 C17 120.0(9) . .
C9 C22 C21 121.5(9) . .
C17 C22 C21 118.4(9) . .
C3 C74 C5 119.8(8) . .
C3 C74 C9 122.4(8) . .
C5 C74 C9 117.8(7) . .
C10 C9 C22 120.2(8) . .
C10 C9 C74 119.6(8) . .
C22 C9 C74 120.1(9) . .
C74 C5 C6 121.2(7) . .
C74 C5 H5 119.4 . .
C6 C5 H5 119.4 . .
C35 C36 C37 120.1(7) . .
C35 C36 C42 115.2(7) . .
C37 C36 C42 124.6(8) . .
C11 C12 O10 126.6(9) . .
C11 C12 C13 119.9(10) . .
O10 C12 C13 113.5(9) . .
C46 C45 C44 120.6(8) . .
C46 C45 H45 119.7 . .
C44 C45 H45 119.7 . .
C14 C13 O9 124.0(9) . .
C14 C13 C12 120.3(10) . .
O9 C13 C12 115.6(9) . .
C66 C65 O24 125.8(9) . .
C66 C65 C64 120.5(10) . .
O24 C65 C64 113.7(10) . .
C45 C46 O18 125.4(8) . .
C45 C46 C47 120.7(9) . .
O18 C46 C47 113.9(9) . .
C13 C14 C15 120.8(8) . .
C13 C14 H14 119.6 . .
C15 C14 H14 119.6 . .
C47 C48 C49 120.8(8) . .
C47 C48 H48 119.6 . .
C49 C48 H48 119.6 . .
C65 C66 C61 121.5(8) . 2_477
C65 C66 H66 119.2 . .
C61 C66 H66 119.2 2_477 .
O17 C50 H50A 109.5 . .
O17 C50 H50B 109.5 . .
H50A C50 H50B 109.5 . .
O17 C50 H50C 109.5 . .
H50A C50 H50C 109.5 . .
H50B C50 H50C 109.5 . .
C19 C18 C17 123.0(9) . .
C19 C18 H18 118.5 . .
C17 C18 H18 118.5 . .
C74 C3 C2 119.8(8) . .
C74 C3 H3 120.1 . .
C2 C3 H3 120.1 . .
C64 C63 C62 122.5(9) . .
C64 C63 H63 118.7 . .
C62 C63 H63 118.7 . .
O7 C33 O8 123.4(8) . .
O7 C33 C29 120.1(8) . .
O8 C33 C29 116.5(7) . .
O18 C51 H51A 109.5 . .
O18 C51 H51B 109.5 . .
H51A C51 H51B 109.5 . .
O18 C51 H51C 109.5 . .
H51A C51 H51C 109.5 . .
H51B C51 H51C 109.5 . .
C28 C29 C30 120.3(8) . .
C28 C29 C33 124.5(8) . .
C30 C29 C33 115.2(8) . .
O12 C20 C21 123.6(10) . .
O12 C20 C19 116.2(10) . .
C21 C20 C19 120.2(10) . .
C18 C19 O11 126.5(10) . .
C18 C19 C20 119.6(10) . .
O11 C19 C20 113.9(10) . .
C1 C2 C3 119.6(8) . .
C1 C2 C8 116.1(8) . .
C3 C2 C8 124.4(8) . .
O11 C24 H24A 109.5 . .
O11 C24 H24B 109.5 . .
H24A C24 H24B 109.5 . .
O11 C24 H24C 109.5 . .
H24A C24 H24C 109.5 . .
H24B C24 H24C 109.5 . .
C63 C64 O23 125.5(9) . .
C63 C64 C65 120.1(10) . .
O23 C64 C65 114.4(10) . .
C12 C11 C10 122.1(9) . .
C12 C11 H11 118.9 . .
C10 C11 H11 118.9 . .
C56 C55 C54 119.0(8) . .
C56 C55 C59 116.0(8) . .
C54 C55 C59 124.9(8) . .
O21 C59 O22 121.8(9) . .
O21 C59 C55 120.3(9) . .
O22 C59 C55 117.8(8) . .
O10 C25 H25A 109.5 . .
O10 C25 H25B 109.5 . .
H25A C25 H25B 109.5 . .
O10 C25 H25C 109.5 . .
H25A C25 H25C 109.5 . .
H25B C25 H25C 109.5 . .
O24 C67 H67A 109.5 . .
O24 C67 H67B 109.5 . .
H67A C67 H67B 109.5 . .
O24 C67 H67C 109.5 . .
H67A C67 H67C 109.5 . .
H67B C67 H67C 109.5 . .
C20 C21 C22 120.9(9) . .
C20 C21 H21 119.6 . .
C22 C21 H21 119.6 . .
C48 C47 O17 124.5(8) . .
C48 C47 C46 120.5(9) . .
O17 C47 C46 115.0(9) . .
O3 C8 O4 122.1(9) . .
O3 C8 C2 120.5(9) . .
O4 C8 C2 117.4(8) . .
O9 C26 H26A 109.5 . .
O9 C26 H26B 109.5 . .
H26A C26 H26B 109.5 . .
O9 C26 H26C 109.5 . .
H26A C26 H26C 109.5 . .
H26B C26 H26C 109.5 . .
O23 C68 H68A 109.5 . .
O23 C68 H68B 109.5 . .
H68A C68 H68B 109.5 . .
O23 C68 H68C 109.5 . .
H68A C68 H68C 109.5 . .
H68B C68 H68C 109.5 . .
C34 O6 Ba2 126.7(6) . 1_645
C34 O6 Ba1 92.6(5) . 1_545
Ba2 O6 Ba1 116.2(2) 1_645 1_545
C7 O2 Ba1 142.9(6) . .
C7 O2 Ba2 92.6(5) . 1_655
Ba1 O2 Ba2 114.5(2) . 1_655
C42 O15 H15 109.5 . .
C42 O16 Ba1 136.5(7) . 1_455
C7 O1 Ba2 100.3(6) . 1_655
C59 O21 Ba2 150.0(8) . 1_655
O1 C7 O2 122.7(9) . .
O1 C7 C6 119.2(8) . .
O2 C7 C6 118.0(8) . .
O1 C7 Ba2 58.1(5) . 1_655
O2 C7 Ba2 64.9(5) . 1_655
C6 C7 Ba2 172.2(7) . 1_655
O16 C42 O15 123.7(8) . .
O16 C42 C36 121.9(8) . .
O15 C42 C36 114.4(8) . .
O12 C23 H23A 109.5 . .
O12 C23 H23B 109.5 . .
H23A C23 H23B 109.5 . .
O12 C23 H23C 109.5 . .
H23A C23 H23C 109.5 . .
H23B C23 H23C 109.5 . .
C71 O25 Ba1 157.5(19) . .
N1 C73 H73A 109.5 . .
N1 C73 H73B 109.5 . .
H73A C73 H73B 109.5 . .
N1 C73 H73C 109.5 . .
H73A C73 H73C 109.5 . .
H73B C73 H73C 109.5 . .
C73 N1 C71 121(2) . .
C73 N1 C72 131(2) . .
C71 N1 C72 108.0 . .
O25 C71 N1 131(2) . .
O25 C71 C70 121(2) . .
N1 C71 C70 108.0 . .
C69 C70 C71 108.0 . .
C69 C70 H70A 110.1 . .
C71 C70 H70A 110.1 . .
C69 C70 H70B 110.1 . .
C71 C70 H70B 110.1 . .
H70A C70 H70B 108.4 . .
C70 C69 C72 108.0 . .
C70 C69 H69A 110.1 . .
C72 C69 H69A 110.1 . .
C70 C69 H69B 110.1 . .
C72 C69 H69B 110.1 . .
H69A C69 H69B 108.4 . .
N1 C72 C69 108.0 . .
N1 C72 H72A 110.1 . .
C69 C72 H72A 110.1 . .
N1 C72 H72B 110.1 . .
C69 C72 H72B 110.1 . .
H72A C72 H72B 108.4 . .

loop_
_geom_bond_atom_site_label_1
_geom_bond_atom_site_label_2
_geom_bond_distance
_geom_bond_site_symmetry_2
Ba1 O16 2.756(7) 1_655
Ba1 O25 2.762(13) .
Ba1 O7 2.771(7) 1_465
Ba1 O5 2.813(6) 1_565
Ba1 O13 2.819(6) .
Ba1 O2 2.862(7) .
Ba1 O19 2.872(7) .
Ba1 O6 2.975(6) 1_565
Ba1 O14 2.986(6) .
Ba1 C34 3.277(8) 1_565
Ba1 C41 3.286(9) .
Ba2 O3 2.713(7) .
Ba2 O21 2.717(7) 1_455
Ba2 O14 2.820(7) .
Ba2 O6 2.843(7) 1_465
Ba2 O20 2.865(7) .
Ba2 O1 2.868(7) 1_455
Ba2 O19 3.006(6) .
Ba2 O2 3.011(7) 1_455
Ba2 C58 3.310(9) .
Ba2 C7 3.322(9) 1_455
O19 C58 1.249(11) .
O13 C41 1.257(11) .
O20 C58 1.245(11) .
O14 C41 1.243(10) .
O8 C33 1.302(11) .
O8 H8 0.8200 .
O22 C59 1.301(12) .
O22 H22 0.8200 .
O5 C34 1.249(10) .
O5 Ba1 2.813(6) 1_545
O24 C65 1.391(13) .
O24 C67 1.424(12) .
O3 C8 1.214(12) .
O23 C64 1.362(14) .
O23 C68 1.408(19) .
O7 C33 1.217(11) .
O7 Ba1 2.771(7) 1_645
O11 C19 1.359(13) .
O11 C24 1.413(12) .
C41 C40 1.506(12) .
O10 C12 1.374(13) .
O10 C25 1.401(12) .
O4 C8 1.306(11) .
O4 H4 0.8200 .
O18 C46 1.374(12) .
O18 C51 1.414(12) .
C38 C37 1.383(12) .
C38 C39 1.405(12) .
C38 C43 1.490(11) .
O17 C47 1.363(13) .
O17 C50 1.415(15) .
O12 C20 1.358(14) .
O12 C23 1.374(18) .
C44 C43 1.420(13) .
C44 C49 1.423(11) .
C44 C45 1.437(13) .
O9 C13 1.377(13) .
O9 C26 1.419(16) .
C53 C54 1.370(12) .
C53 C52 1.396(12) .
C53 C60 1.518(11) .
C40 C39 1.370(12) .
C40 C35 1.387(11) .
C58 C57 1.516(12) .
C54 C55 1.408(12) .
C54 H54 0.9300 .
C30 C29 1.397(12) .
C30 C31 1.399(12) .
C30 H30 0.9300 .
C39 H39 0.9300 .
C15 C14 1.421(13) .
C15 C10 1.423(12) .
C15 C16 1.428(13) .
C37 C36 1.407(12) .
C37 H37 0.9300 .
C57 C56 1.383(12) .
C57 C52 1.385(12) .
C27 C28 1.370(12) .
C27 C32 1.395(12) .
C27 C16 1.506(11) .
C62 C60 1.408(14) .
C62 C63 1.426(14) .
C62 C61 1.452(12) 2_477
C43 C49 1.403(13) 2_466
C35 C36 1.389(12) .
C35 H35 0.9300 .
C10 C9 1.414(13) .
C10 C11 1.436(14) .
C31 C32 1.389(11) .
C31 C34 1.502(11) .
C52 H52 0.9300 .
C61 C60 1.399(14) .
C61 C66 1.419(14) 2_477
C61 C62 1.452(12) 2_477
C49 C43 1.403(13) 2_466
C49 C48 1.453(13) .
C34 O6 1.245(10) .
C34 Ba1 3.277(8) 1_545
C16 C17 1.402(13) .
C1 C6 1.372(12) .
C1 C2 1.396(12) .
C1 H1 0.9300 .
C17 C22 1.420(12) .
C17 C18 1.441(14) .
C56 C55 1.387(12) .
C56 H56 0.9300 .
C32 H32 0.9300 .
C6 C5 1.406(12) .
C6 C7 1.505(12) .
C28 C29 1.386(12) .
C28 H28 0.9300 .
C22 C9 1.414(14) .
C22 C21 1.430(14) .
C74 C3 1.364(12) .
C74 C5 1.400(12) .
C74 C9 1.506(11) .
C5 H5 0.9300 .
C36 C42 1.496(11) .
C12 C11 1.341(14) .
C12 C13 1.421(14) .
C45 C46 1.350(14) .
C45 H45 0.9300 .
C13 C14 1.372(15) .
C65 C66 1.353(14) .
C65 C64 1.412(14) .
C46 C47 1.434(13) .
C14 H14 0.9300 .
C48 C47 1.358(15) .
C48 H48 0.9300 .
C66 C61 1.419(14) 2_477
C66 H66 0.9300 .
C50 H50A 0.9600 .
C50 H50B 0.9600 .
C50 H50C 0.9600 .
C18 C19 1.341(14) .
C18 H18 0.9300 .
C3 C2 1.420(12) .
C3 H3 0.9300 .
C63 C64 1.343(16) .
C63 H63 0.9300 .
C33 C29 1.492(11) .
C51 H51A 0.9600 .
C51 H51B 0.9600 .
C51 H51C 0.9600 .
C20 C21 1.393(16) .
C20 C19 1.414(15) .
C2 C8 1.479(12) .
C24 H24A 0.9600 .
C24 H24B 0.9600 .
C24 H24C 0.9600 .
C11 H11 0.9300 .
C55 C59 1.482(12) .
C59 O21 1.190(12) .
C25 H25A 0.9600 .
C25 H25B 0.9600 .
C25 H25C 0.9600 .
C67 H67A 0.9600 .
C67 H67B 0.9600 .
C67 H67C 0.9600 .
C21 H21 0.9300 .
C26 H26A 0.9600 .
C26 H26B 0.9600 .
C26 H26C 0.9600 .
C68 H68A 0.9600 .
C68 H68B 0.9600 .
C68 H68C 0.9600 .
O6 Ba2 2.843(7) 1_645
O6 Ba1 2.975(6) 1_545
O2 C7 1.274(11) .
O2 Ba2 3.011(7) 1_655
O15 C42 1.331(11) .
O15 H15 0.8200 .
O16 C42 1.201(11) .
O16 Ba1 2.756(7) 1_455
O1 C7 1.240(11) .
O1 Ba2 2.868(7) 1_655
O21 Ba2 2.717(7) 1_655
C7 Ba2 3.322(9) 1_655
C23 H23A 0.9600 .
C23 H23B 0.9600 .
C23 H23C 0.9600 .
O25 C71 1.116(17) .
C73 N1 1.37(3) .
C73 H73A 0.9600 .
C73 H73B 0.9600 .
C73 H73C 0.9600 .
N1 C71 1.4200 .
N1 C72 1.4200 .
C71 C70 1.4200 .
C70 C69 1.4200 .
C70 H70A 0.9700 .
C70 H70B 0.9700 .
C69 C72 1.4200 .
C69 H69A 0.9700 .
C69 H69B 0.9700 .
C72 H72A 0.9700 .
C72 H72B 0.9700 .

loop_
_platon_squeeze_void_nr
_platon_squeeze_void_average_x
_platon_squeeze_void_average_y
_platon_squeeze_void_average_z
_platon_squeeze_void_volume
_platon_squeeze_void_count_electrons
_platon_squeeze_void_content
1 -0.051 0.500 0.000 442 120 ' '
